data_2209556
loop_
_publ_author_name
'Copsey, May C.'
'Balakrishna, Maravanji S.'
'Chivers, Tristram'

_publ_section_title
;
 The tetralithium derivative of the tetrakis(1-naphthylimido)silicate
 tetraanion
;
_journal_coeditor_code HY2006
_journal_issue 7
_journal_name_full 'Acta Crystallographica Section E'
_journal_page_first m1680
_journal_page_last m1682
_journal_paper_doi 10.1107/S1600536806024019
_journal_volume 62
_journal_year 2006
_chemical_formula_iupac '[Li4 (C40 H28 N4 Si) (C4 H8 O)4 (C4 H10 O)2] , C4 H10 O'
_chemical_formula_moiety 'C64 H80 Li4 N4 O6 Si , C4 H10 O'
_chemical_formula_sum 'C68 H90 Li4 N4 O7 Si'
_chemical_formula_weight 1131.29
_chemical_name_common Tetralithiumtetraimidosilicate
_chemical_name_systematic
;
bis(diethyl ether-\kO)tetra(tetrahydrofuran-\kO)[\m~4~-tetrakis(1-
naphthylimido)silane(4-)]tetralithium(I) diethyl ether solvate
;
_space_group_IT_number 15
_symmetry_cell_setting monoclinic
_symmetry_space_group_name_Hall '-C 2yc'
_symmetry_space_group_name_H-M 'C 1 2/c 1'
_atom_sites_solution_hydrogens geom
_atom_sites_solution_primary direct
_atom_sites_solution_secondary difmap
_audit_creation_method SHELXL97
_cell_angle_alpha 90.00
_cell_angle_beta 118.38(3)
_cell_angle_gamma 90.00
_cell_formula_units_Z 4
_cell_length_a 27.561(6)
_cell_length_b 14.829(3)
_cell_length_c 17.617(4)
_cell_measurement_reflns_used 21125
_cell_measurement_temperature 173(2)
_cell_measurement_theta_max 27.5
_cell_measurement_theta_min 4.0
_cell_volume 6335(3)
_computing_cell_refinement 'DENZO (Otwinowski & Minor, 1997)'
_computing_data_collection 'COLLECT (Nonius, 1998)'
_computing_data_reduction DENZO
_computing_molecular_graphics SHELXTL
_computing_publication_material SHELXTL
_computing_structure_refinement SHELXTL
_computing_structure_solution 'SHELXTL (Bruker, 2000)'
_diffrn_ambient_temperature 173(2)
_diffrn_measured_fraction_theta_full 0.993
_diffrn_measured_fraction_theta_max 0.993
_diffrn_measurement_device_type 'Nonius KappaCCD area-detector'
_diffrn_measurement_method '\f and \w'
_diffrn_radiation_monochromator graphite
_diffrn_radiation_source 'fine-focus sealed tube'
_diffrn_radiation_type MoK\a
_diffrn_radiation_wavelength 0.71073
_diffrn_reflns_av_R_equivalents 0.0375
_diffrn_reflns_av_sigmaI/netI 0.0302
_diffrn_reflns_limit_h_max 32
_diffrn_reflns_limit_h_min -32
_diffrn_reflns_limit_k_max 17
_diffrn_reflns_limit_k_min -17
_diffrn_reflns_limit_l_max 20
_diffrn_reflns_limit_l_min -20
_diffrn_reflns_number 21125
_diffrn_reflns_theta_full 25.02
_diffrn_reflns_theta_max 25.02
_diffrn_reflns_theta_min 3.41
_diffrn_standards_number 0
_exptl_absorpt_coefficient_mu 0.092
_exptl_absorpt_correction_T_max 0.9945
_exptl_absorpt_correction_T_min 0.9917
_exptl_absorpt_correction_type multi-scan
_exptl_absorpt_process_details '(SCALEPACK; Otwinowski & Minor, 1997)'
_exptl_crystal_colour yellow
_exptl_crystal_density_diffrn 1.186
_exptl_crystal_density_method 'not measured'
_exptl_crystal_description block
_exptl_crystal_F_000 2432
_exptl_crystal_size_max 0.12
_exptl_crystal_size_mid 0.09
_exptl_crystal_size_min 0.08
_refine_diff_density_max 0.221
_refine_diff_density_min -0.254
_refine_ls_extinction_method none
_refine_ls_goodness_of_fit_ref 1.024
_refine_ls_hydrogen_treatment constr
_refine_ls_matrix_type full
_refine_ls_number_parameters 408
_refine_ls_number_reflns 5558
_refine_ls_number_restraints 10
_refine_ls_restrained_S_all 1.038
_refine_ls_R_factor_all 0.0663
_refine_ls_R_factor_gt 0.0460
_refine_ls_shift/su_max 0.000
_refine_ls_shift/su_mean 0.000
_refine_ls_structure_factor_coef Fsqd
_refine_ls_weighting_details 'calc w = 1/[\s^2^(Fo^2^)+(0.0597P)^2^+4.7032P] where P=(Fo^2^+2Fc^2^)/3'
_refine_ls_weighting_scheme calc
_refine_ls_wR_factor_gt 0.1134
_refine_ls_wR_factor_ref 0.1275
_reflns_number_gt 4207
_reflns_number_total 5558
_reflns_threshold_expression I>2\s(I)
_cod_data_source_file hy2006.cif
_cod_data_source_block IV
_cod_original_sg_symbol_H-M 'C 2/c'
_cod_database_code 2209556
_cod_database_fobs_code 2209556

loop_
_symmetry_equiv_pos_as_xyz
'x, y, z'
'-x, y, -z+1/2'
'x+1/2, y+1/2, z'
'-x+1/2, y+1/2, -z+1/2'
'-x, -y, -z'
'x, -y, z-1/2'
'-x+1/2, -y+1/2, -z'
'x+1/2, -y+1/2, z-1/2'

loop_
_atom_site_type_symbol
_atom_site_label
_atom_site_fract_x
_atom_site_fract_y
_atom_site_fract_z
_atom_site_U_iso_or_equiv
_atom_site_adp_type
_atom_site_calc_flag
_atom_site_refinement_flags
_atom_site_occupancy
_atom_site_disorder_assembly
_atom_site_disorder_group
Si Si1 0.0000 0.75043(4) 0.2500 0.02881(17) Uani d S 1 . .
N N1 0.04134(5) 0.82548(9) 0.33046(9) 0.0316(3) Uani d . 1 . .
N N2 0.04190(5) 0.67491(9) 0.23257(9) 0.0315(3) Uani d . 1 . .
Li Li1 0.0000 0.9285(3) 0.2500 0.0398(10) Uani d S 1 . .
Li Li2 0.0000 0.5711(3) 0.2500 0.0386(9) Uani d S 1 . .
Li Li3 0.10647(13) 0.7433(3) 0.3353(2) 0.0594(10) Uani d . 1 . .
O O1 0.03638(6) 1.01496(10) 0.20607(9) 0.0569(4) Uani d . 1 . .
O O2 0.03680(6) 0.48343(9) 0.34757(9) 0.0524(4) Uani d . 1 . .
O O3 0.18486(5) 0.74258(13) 0.38180(10) 0.0674(5) Uani d . 1 . .
C C1 0.07117(7) 0.80652(12) 0.41674(11) 0.0332(4) Uani d . 1 . .
C C2 0.07163(8) 0.72251(13) 0.45369(12) 0.0408(4) Uani d . 1 . .
H H2 0.0476 0.6766 0.4179 0.049 Uiso calc R 1 . .
C C3 0.10594(8) 0.70337(15) 0.54117(13) 0.0489(5) Uani d . 1 . .
H H3 0.1047 0.6450 0.5624 0.059 Uiso calc R 1 . .
C C4 0.14102(9) 0.76601(15) 0.59652(13) 0.0519(5) Uani d . 1 . .
H H4 0.1645 0.7511 0.6553 0.062 Uiso calc R 1 . .
C C5 0.14222(7) 0.85367(14) 0.56564(12) 0.0433(5) Uani d . 1 . .
C C6 0.10794(7) 0.87457(12) 0.47665(11) 0.0355(4) Uani d . 1 . .
C C7 0.11090(8) 0.96203(13) 0.44824(13) 0.0439(5) Uani d . 1 . .
H H7 0.0884 0.9769 0.3892 0.053 Uiso calc R 1 . .
C C8 0.14536(9) 1.02662(15) 0.50350(15) 0.0540(5) Uani d . 1 . .
H H8 0.1466 1.0852 0.4826 0.065 Uiso calc R 1 . .
C C9 0.17884(8) 1.00561(16) 0.59127(15) 0.0563(6) Uani d . 1 . .
H H9 0.2026 1.0501 0.6298 0.068 Uiso calc R 1 . .
C C10 0.17717(8) 0.92215(16) 0.62083(13) 0.0520(5) Uani d . 1 . .
H H10 0.2000 0.9090 0.6802 0.062 Uiso calc R 1 . .
C C11 0.07147(7) 0.69335(12) 0.18978(11) 0.0346(4) Uani d . 1 . .
C C12 0.10788(7) 0.62473(13) 0.18483(12) 0.0377(4) Uani d . 1 . .
C C13 0.14245(8) 0.64506(15) 0.14686(13) 0.0487(5) Uani d . 1 . .
C C14 0.14055(9) 0.73166(16) 0.11258(15) 0.0592(6) Uani d . 1 . .
H H14 0.1638 0.7461 0.0882 0.071 Uiso calc R 1 . .
C C15 0.10509(9) 0.79472(16) 0.11463(15) 0.0541(5) Uani d . 1 . .
H H15 0.1033 0.8524 0.0900 0.065 Uiso calc R 1 . .
C C16 0.07128(8) 0.77661(13) 0.15209(13) 0.0421(5) Uani d . 1 . .
H H16 0.0472 0.8226 0.1519 0.051 Uiso calc R 1 . .
C C17 0.11044(8) 0.53766(13) 0.21780(13) 0.0434(5) Uani d . 1 . .
H H17 0.0877 0.5234 0.2431 0.052 Uiso calc R 1 . .
C C18 0.14481(8) 0.47231(15) 0.21461(15) 0.0547(6) Uani d . 1 . .
H H18 0.1455 0.4139 0.2372 0.066 Uiso calc R 1 . .
C C19 0.17892(9) 0.49229(18) 0.17781(16) 0.0619(7) Uani d . 1 . .
H H19 0.2029 0.4475 0.1757 0.074 Uiso calc R 1 . .
C C20 0.17756(9) 0.57572(18) 0.14522(16) 0.0600(6) Uani d . 1 . .
H H20 0.2008 0.5882 0.1205 0.072 Uiso calc R 1 . .
C C21 0.06770(12) 1.09288(17) 0.25051(17) 0.0726(7) Uani d . 1 . .
H H21A 0.1076 1.0785 0.2810 0.087 Uiso calc R 1 . .
H H21B 0.0567 1.1139 0.2934 0.087 Uiso calc R 1 . .
C C22 0.05618(17) 1.1630(2) 0.18486(18) 0.0998(11) Uani d . 1 . .
H H22A 0.0909 1.1846 0.1874 0.120 Uiso calc R 1 . .
H H22B 0.0371 1.2149 0.1943 0.120 Uiso calc R 1 . .
C C23 0.01952(11) 1.11893(16) 0.09809(16) 0.0648(6) Uani d . 1 . .
H H23A -0.0197 1.1350 0.0766 0.078 Uiso calc R 1 . .
H H23B 0.0308 1.1364 0.0545 0.078 Uiso calc R 1 . .
C C24 0.02920(10) 1.02049(15) 0.11919(14) 0.0536(5) Uani d . 1 . .
H H24A -0.0028 0.9841 0.0786 0.064 Uiso calc R 1 . .
H H24B 0.0626 0.9993 0.1171 0.064 Uiso calc R 1 . .
C C25 0.06727(11) 0.40443(16) 0.34822(18) 0.0685(7) Uani d . 1 . .
H H25A 0.1071 0.4184 0.3749 0.082 Uiso calc R 1 . .
H H25B 0.0548 0.3831 0.2886 0.082 Uiso calc R 1 . .
C C26 0.05719(18) 0.3353(2) 0.3981(2) 0.1059(12) Uani d . 1 . .
H H26A 0.0924 0.3145 0.4467 0.127 Uiso calc R 1 . .
H H26B 0.0381 0.2829 0.3612 0.127 Uiso calc R 1 . .
C C27 0.02103(12) 0.37965(16) 0.43177(17) 0.0689(7) Uani d . 1 . .
H H27A -0.0182 0.3631 0.3961 0.083 Uiso calc R 1 . .
H H27B 0.0331 0.3628 0.4925 0.083 Uiso calc R 1 . .
C C28 0.03017(9) 0.47799(15) 0.42365(13) 0.0521(5) Uani d . 1 . .
H H28A -0.0019 0.5141 0.4168 0.063 Uiso calc R 1 . .
H H28B 0.0636 0.4998 0.4750 0.063 Uiso calc R 1 . .
C C29 0.21301(10) 0.6572(2) 0.40506(18) 0.0808(9) Uani d . 1 . .
H H29A 0.2520 0.6664 0.4489 0.097 Uiso calc R 1 . .
H H29B 0.2124 0.6290 0.3537 0.097 Uiso calc R 1 . .
C C30 0.18507(12) 0.5965(2) 0.44069(19) 0.0881(9) Uani d . 1 . .
H H30A 0.1850 0.6254 0.4907 0.132 Uiso calc R 1 . .
H H30B 0.2050 0.5391 0.4584 0.132 Uiso calc R 1 . .
H H30C 0.1470 0.5854 0.3962 0.132 Uiso calc R 1 . .
C C31 0.20885(10) 0.8024(2) 0.34445(19) 0.0830(9) Uani d . 1 . .
H H31A 0.2017 0.7793 0.2873 0.100 Uiso calc R 1 . .
H H31B 0.2493 0.8055 0.3820 0.100 Uiso calc R 1 . .
C C32 0.18436(11) 0.8944(2) 0.3346(2) 0.0872(9) Uani d . 1 . .
H H32A 0.1443 0.8910 0.2979 0.131 Uiso calc R 1 . .
H H32B 0.2002 0.9348 0.3081 0.131 Uiso calc R 1 . .
H H32C 0.1925 0.9178 0.3915 0.131 Uiso calc R 1 . .
O O4 0.2316(3) 0.7582(7) 0.0110(6) 0.089(2) Uani d PD 0.30 A -1
C C41 0.2798(6) 0.7038(10) 0.0732(9) 0.112(4) Uiso d PD 0.30 A -1
H H41A 0.3084 0.6953 0.0551 0.135 Uiso calc PR 0.30 A -1
H H41B 0.2693 0.6453 0.0884 0.135 Uiso calc PR 0.30 A -1
C C40 0.2939(7) 0.7749(11) 0.1407(10) 0.111(5) Uiso d PD 0.30 A -1
H H40A 0.3264 0.7561 0.1939 0.167 Uiso calc PR 0.30 A -1
H H40B 0.2627 0.7834 0.1522 0.167 Uiso calc PR 0.30 A -1
H H40C 0.3017 0.8317 0.1203 0.167 Uiso calc PR 0.30 A -1
C C42 0.2229(11) 0.7094(17) -0.0681(9) 0.144(5) Uiso d PD 0.30 A -1
H H42A 0.2558 0.7138 -0.0766 0.173 Uiso calc PR 0.30 A -1
H H42B 0.2145 0.6449 -0.0651 0.173 Uiso calc PR 0.30 A -1
C C43 0.1774(6) 0.7537(11) -0.1349(12) 0.097(5) Uiso d PD 0.30 A -1
H H43A 0.1679 0.7245 -0.1901 0.146 Uiso calc PR 0.30 A -1
H H43B 0.1868 0.8170 -0.1372 0.146 Uiso calc PR 0.30 A -1
H H43C 0.1458 0.7505 -0.1239 0.146 Uiso calc PR 0.30 A -1
O O5 0.2594(9) 0.8068(12) -0.0137(10) 0.131(6) Uani d PD 0.20 B -2
C C52 0.2749(15) 0.813(2) 0.0786(12) 0.144(5) Uiso d PD 0.20 B -2
H H52A 0.2411 0.8177 0.0846 0.173 Uiso calc PR 0.20 B -2
H H52B 0.2971 0.8678 0.1033 0.173 Uiso calc PR 0.20 B -2
C C53 0.3072(15) 0.733(2) 0.128(2) 0.111(5) Uiso d PD 0.20 B -2
H H53A 0.3156 0.7381 0.1883 0.167 Uiso calc PR 0.20 B -2
H H53B 0.3417 0.7292 0.1246 0.167 Uiso calc PR 0.20 B -2
H H53C 0.2856 0.6777 0.1030 0.167 Uiso calc PR 0.20 B -2
C C51 0.2151(13) 0.748(2) -0.0602(15) 0.150(12) Uiso d PD 0.20 B -2
H H51A 0.1825 0.7629 -0.0529 0.180 Uiso calc PR 0.20 B -2
H H51B 0.2253 0.6842 -0.0460 0.180 Uiso calc PR 0.20 B -2
C C50 0.2068(10) 0.7738(19) -0.1504(15) 0.114(8) Uiso d PD 0.20 B -2
H H50A 0.1756 0.7399 -0.1944 0.172 Uiso calc PR 0.20 B -2
H H50B 0.2403 0.7592 -0.1542 0.172 Uiso calc PR 0.20 B -2
H H50C 0.1993 0.8386 -0.1599 0.172 Uiso calc PR 0.20 B -2

loop_
_atom_site_aniso_label
_atom_site_aniso_U_11
_atom_site_aniso_U_22
_atom_site_aniso_U_33
_atom_site_aniso_U_12
_atom_site_aniso_U_13
_atom_site_aniso_U_23
Si1 0.0280(3) 0.0325(4) 0.0266(3) 0.000 0.0135(3) 0.000
N1 0.0311(7) 0.0360(8) 0.0270(8) -0.0007(6) 0.0133(6) -0.0006(6)
N2 0.0309(7) 0.0362(8) 0.0299(8) -0.0005(6) 0.0164(6) -0.0016(6)
Li1 0.048(2) 0.037(2) 0.035(2) 0.000 0.019(2) 0.000
Li2 0.046(2) 0.034(2) 0.040(2) 0.000 0.024(2) 0.000
Li3 0.0338(17) 0.086(3) 0.053(2) -0.0017(17) 0.0165(15) -0.029(2)
O1 0.0746(10) 0.0478(8) 0.0480(9) -0.0172(7) 0.0289(8) 0.0019(7)
O2 0.0666(9) 0.0468(8) 0.0521(9) 0.0135(7) 0.0348(8) 0.0125(7)
O3 0.0306(7) 0.1061(13) 0.0603(10) 0.0004(8) 0.0173(7) -0.0296(9)
C1 0.0305(9) 0.0417(10) 0.0284(9) 0.0035(7) 0.0146(7) -0.0018(7)
C2 0.0430(10) 0.0429(11) 0.0327(10) 0.0016(8) 0.0148(8) 0.0016(8)
C3 0.0545(12) 0.0513(12) 0.0358(11) 0.0081(10) 0.0174(9) 0.0073(9)
C4 0.0500(12) 0.0659(15) 0.0298(10) 0.0132(10) 0.0107(9) 0.0027(10)
C5 0.0347(10) 0.0597(13) 0.0317(10) 0.0062(9) 0.0127(8) -0.0083(9)
C6 0.0305(9) 0.0444(11) 0.0322(10) 0.0032(7) 0.0155(8) -0.0065(8)
C7 0.0411(10) 0.0492(12) 0.0399(11) -0.0036(9) 0.0181(9) -0.0095(9)
C8 0.0527(12) 0.0513(13) 0.0559(14) -0.0093(10) 0.0241(11) -0.0152(10)
C9 0.0413(11) 0.0671(16) 0.0530(14) -0.0070(10) 0.0162(10) -0.0277(12)
C10 0.0380(11) 0.0703(15) 0.0369(11) 0.0049(10) 0.0090(9) -0.0167(10)
C11 0.0308(9) 0.0434(11) 0.0313(9) -0.0042(7) 0.0161(7) -0.0061(8)
C12 0.0313(9) 0.0468(11) 0.0356(10) -0.0050(8) 0.0164(8) -0.0116(8)
C13 0.0402(10) 0.0650(14) 0.0480(12) -0.0091(9) 0.0269(9) -0.0172(10)
C14 0.0592(13) 0.0734(16) 0.0673(15) -0.0146(12) 0.0483(12) -0.0099(12)
C15 0.0593(13) 0.0588(13) 0.0596(14) -0.0088(11) 0.0406(12) 0.0010(11)
C16 0.0437(10) 0.0451(11) 0.0458(11) -0.0034(8) 0.0280(9) 0.0002(9)
C17 0.0366(10) 0.0500(12) 0.0442(11) 0.0013(8) 0.0196(9) -0.0097(9)
C18 0.0470(12) 0.0519(13) 0.0615(14) 0.0055(10) 0.0229(11) -0.0143(11)
C19 0.0408(12) 0.0730(17) 0.0713(16) 0.0037(11) 0.0261(11) -0.0292(13)
C20 0.0452(12) 0.0787(17) 0.0683(15) -0.0076(11) 0.0370(11) -0.0278(13)
C21 0.0883(18) 0.0601(15) 0.0608(15) -0.0277(13) 0.0285(14) -0.0021(12)
C22 0.168(3) 0.0685(18) 0.0626(18) -0.043(2) 0.055(2) -0.0031(14)
C23 0.0844(17) 0.0617(15) 0.0556(14) -0.0054(13) 0.0393(13) 0.0079(12)
C24 0.0630(14) 0.0565(13) 0.0520(13) -0.0055(10) 0.0361(11) -0.0026(10)
C25 0.0840(17) 0.0555(14) 0.0796(17) 0.0248(12) 0.0500(15) 0.0188(13)
C26 0.186(4) 0.0680(19) 0.120(3) 0.047(2) 0.119(3) 0.0392(18)
C27 0.0985(19) 0.0582(15) 0.0638(16) 0.0070(13) 0.0498(15) 0.0143(12)
C28 0.0601(13) 0.0542(13) 0.0393(11) 0.0056(10) 0.0215(10) 0.0013(10)
C29 0.0376(12) 0.123(2) 0.0655(17) 0.0158(14) 0.0114(12) -0.0328(16)
C30 0.0631(16) 0.110(2) 0.0699(18) 0.0145(16) 0.0144(14) -0.0241(17)
C31 0.0433(13) 0.131(3) 0.0793(19) -0.0164(15) 0.0326(13) -0.0436(18)
C32 0.0622(16) 0.116(3) 0.089(2) -0.0187(16) 0.0411(15) -0.0313(18)
O4 0.066(5) 0.097(6) 0.075(5) -0.014(4) 0.011(4) 0.001(5)
O5 0.174(16) 0.144(15) 0.086(10) -0.011(14) 0.071(11) 0.012(11)

loop_
_atom_type_symbol
_atom_type_description
_atom_type_scat_dispersion_real
_atom_type_scat_dispersion_imag
_atom_type_scat_source
C C 0.0033 0.0016 'International Tables Vol C Tables 4.2.6.8 and 6.1.1.4'
H H 0.0000 0.0000 'International Tables Vol C Tables 4.2.6.8 and 6.1.1.4'
Li Li -0.0003 0.0001 'International Tables Vol C Tables 4.2.6.8 and 6.1.1.4'
N N 0.0061 0.0033 'International Tables Vol C Tables 4.2.6.8 and 6.1.1.4'
O O 0.0106 0.0060 'International Tables Vol C Tables 4.2.6.8 and 6.1.1.4'
Si Si 0.0817 0.0704 'International Tables Vol C Tables 4.2.6.8 and 6.1.1.4'

loop_
_geom_angle_atom_site_label_1
_geom_angle_atom_site_label_2
_geom_angle_atom_site_label_3
_geom_angle_site_symmetry_1
_geom_angle_site_symmetry_3
_geom_angle
_geom_angle_publ_flag
N1 Si1 N1 . 2 100.20(10) y
N1 Si1 N2 . . 108.92(7) y
N1 Si1 N2 2 . 120.17(7) y
N1 Si1 N2 . 2 120.17(7) ?
N1 Si1 N2 2 2 108.92(7) ?
N2 Si1 N2 . 2 99.75(10) y
C1 N1 Si1 . . 126.11(12) ?
C1 N1 Li1 . . 140.56(14) ?
Si1 N1 Li1 . . 88.83(10) ?
C1 N1 Li3 . . 77.80(14) ?
Si1 N1 Li3 . . 83.09(11) ?
Li1 N1 Li3 . . 129.81(14) ?
C11 N2 Si1 . . 125.84(12) ?
C11 N2 Li2 . . 139.50(14) ?
Si1 N2 Li2 . . 89.33(10) ?
C11 N2 Li3 . . 84.06(14) ?
Si1 N2 Li3 . . 84.18(11) ?
Li2 N2 Li3 . . 123.00(14) ?
O1 Li1 O1 2 . 100.1(2) y
O1 Li1 N1 2 2 122.44(7) ?
O1 Li1 N1 . 2 115.59(6) y
O1 Li1 N1 2 . 115.59(6) ?
O1 Li1 N1 . . 122.44(7) y
N1 Li1 N1 2 . 82.14(18) y
O2 Li2 O2 2 . 99.1(2) y
O2 Li2 N2 2 2 121.90(7) ?
O2 Li2 N2 . 2 116.99(6) y
O2 Li2 N2 2 . 116.99(6) ?
O2 Li2 N2 . . 121.90(7) y
N2 Li2 N2 2 . 81.60(17) y
O3 Li3 N2 . . 133.52(19) y
O3 Li3 N1 . . 140.9(2) y
N2 Li3 N1 . . 83.65(13) y
O3 Li3 C1 . . 117.74(17) ?
N2 Li3 C1 . . 107.48(15) ?
N1 Li3 C1 . . 35.92(8) ?
O3 Li3 C11 . . 104.81(16) ?
N2 Li3 C11 . . 34.95(8) ?
N1 Li3 C11 . . 103.35(16) ?
C1 Li3 C11 . . 136.62(16) ?
O3 Li3 C2 . . 114.43(18) ?
N2 Li3 C2 . . 98.29(15) ?
N1 Li3 C2 . . 59.68(10) ?
C1 Li3 C2 . . 31.35(8) ?
C11 Li3 C2 . . 133.20(16) ?
C21 O1 C24 . . 106.02(16) ?
C21 O1 Li1 . . 126.13(16) ?
C24 O1 Li1 . . 127.16(13) ?
C25 O2 C28 . . 106.21(16) ?
C25 O2 Li2 . . 126.21(15) ?
C28 O2 Li2 . . 126.80(13) ?
C29 O3 C31 . . 111.7(2) ?
C29 O3 Li3 . . 118.2(2) ?
C31 O3 Li3 . . 118.2(2) ?
N1 C1 C2 . . 124.42(16) ?
N1 C1 C6 . . 120.20(16) ?
C2 C1 C6 . . 115.29(16) ?
N1 C1 Li3 . . 66.27(13) ?
C2 C1 Li3 . . 90.81(16) ?
C6 C1 Li3 . . 112.37(14) ?
C3 C2 C1 . . 122.86(18) ?
C3 C2 Li3 . . 124.85(15) ?
C1 C2 Li3 . . 57.84(13) ?
C3 C2 H2 . . 118.6 ?
C1 C2 H2 . . 118.6 ?
Li3 C2 H2 . . 87.7 ?
C4 C3 C2 . . 121.9(2) ?
C4 C3 H3 . . 119.1 ?
C2 C3 H3 . . 119.1 ?
C3 C4 C5 . . 119.34(18) ?
C3 C4 H4 . . 120.3 ?
C5 C4 H4 . . 120.3 ?
C4 C5 C10 . . 121.75(19) ?
C4 C5 C6 . . 119.81(18) ?
C10 C5 C6 . . 118.4(2) ?
C7 C6 C5 . . 118.10(17) ?
C7 C6 C1 . . 121.10(16) ?
C5 C6 C1 . . 120.80(17) ?
C8 C7 C6 . . 121.9(2) ?
C8 C7 H7 . . 119.1 ?
C6 C7 H7 . . 119.1 ?
C7 C8 C9 . . 119.7(2) ?
C7 C8 H8 . . 120.2 ?
C9 C8 H8 . . 120.2 ?
C10 C9 C8 . . 120.1(2) ?
C10 C9 H9 . . 120.0 ?
C8 C9 H9 . . 120.0 ?
C9 C10 C5 . . 121.8(2) ?
C9 C10 H10 . . 119.1 ?
C5 C10 H10 . . 119.1 ?
N2 C11 C16 . . 124.44(16) ?
N2 C11 C12 . . 119.81(16) ?
C16 C11 C12 . . 115.70(16) ?
N2 C11 Li3 . . 61.00(13) ?
C16 C11 Li3 . . 98.31(16) ?
C12 C11 Li3 . . 109.98(15) ?
C17 C12 C13 . . 118.23(17) ?
C17 C12 C11 . . 121.13(16) ?
C13 C12 C11 . . 120.64(18) ?
C14 C13 C20 . . 122.50(19) ?
C14 C13 C12 . . 119.63(18) ?
C20 C13 C12 . . 117.9(2) ?
C15 C14 C13 . . 119.60(18) ?
C15 C14 H14 . . 120.2 ?
C13 C14 H14 . . 120.2 ?
C14 C15 C16 . . 121.7(2) ?
C14 C15 H15 . . 119.1 ?
C16 C15 H15 . . 119.1 ?
C15 C16 C11 . . 122.63(18) ?
C15 C16 H16 . . 118.7 ?
C11 C16 H16 . . 118.7 ?
C18 C17 C12 . . 122.11(19) ?
C18 C17 H17 . . 118.9 ?
C12 C17 H17 . . 118.9 ?
C17 C18 C19 . . 119.7(2) ?
C17 C18 H18 . . 120.1 ?
C19 C18 H18 . . 120.1 ?
C20 C19 C18 . . 119.9(2) ?
C20 C19 H19 . . 120.1 ?
C18 C19 H19 . . 120.1 ?
C19 C20 C13 . . 122.2(2) ?
C19 C20 H20 . . 118.9 ?
C13 C20 H20 . . 118.9 ?
O1 C21 C22 . . 106.9(2) ?
O1 C21 H21A . . 110.3 ?
C22 C21 H21A . . 110.3 ?
O1 C21 H21B . . 110.3 ?
C22 C21 H21B . . 110.3 ?
H21A C21 H21B . . 108.6 ?
C21 C22 C23 . . 106.1(2) ?
C21 C22 H22A . . 110.5 ?
C23 C22 H22A . . 110.5 ?
C21 C22 H22B . . 110.5 ?
C23 C22 H22B . . 110.5 ?
H22A C22 H22B . . 108.7 ?
C24 C23 C22 . . 102.4(2) ?
C24 C23 H23A . . 111.3 ?
C22 C23 H23A . . 111.3 ?
C24 C23 H23B . . 111.3 ?
C22 C23 H23B . . 111.3 ?
H23A C23 H23B . . 109.2 ?
O1 C24 C23 . . 103.65(17) ?
O1 C24 H24A . . 111.0 ?
C23 C24 H24A . . 111.0 ?
O1 C24 H24B . . 111.0 ?
C23 C24 H24B . . 111.0 ?
H24A C24 H24B . . 109.0 ?
O2 C25 C26 . . 107.4(2) ?
O2 C25 H25A . . 110.2 ?
C26 C25 H25A . . 110.2 ?
O2 C25 H25B . . 110.2 ?
C26 C25 H25B . . 110.2 ?
H25A C25 H25B . . 108.5 ?
C25 C26 C27 . . 106.1(2) ?
C25 C26 H26A . . 110.5 ?
C27 C26 H26A . . 110.5 ?
C25 C26 H26B . . 110.5 ?
C27 C26 H26B . . 110.5 ?
H26A C26 H26B . . 108.7 ?
C28 C27 C26 . . 102.2(2) ?
C28 C27 H27A . . 111.3 ?
C26 C27 H27A . . 111.3 ?
C28 C27 H27B . . 111.3 ?
C26 C27 H27B . . 111.3 ?
H27A C27 H27B . . 109.2 ?
O2 C28 C27 . . 104.19(17) ?
O2 C28 H28A . . 110.9 ?
C27 C28 H28A . . 110.9 ?
O2 C28 H28B . . 110.9 ?
C27 C28 H28B . . 110.9 ?
H28A C28 H28B . . 108.9 ?
O3 C29 C30 . . 109.4(2) ?
O3 C29 H29A . . 109.8 ?
C30 C29 H29A . . 109.8 ?
O3 C29 H29B . . 109.8 ?
C30 C29 H29B . . 109.8 ?
H29A C29 H29B . . 108.2 ?
C29 C30 H30A . . 109.5 ?
C29 C30 H30B . . 109.5 ?
H30A C30 H30B . . 109.5 ?
C29 C30 H30C . . 109.5 ?
H30A C30 H30C . . 109.5 ?
H30B C30 H30C . . 109.5 ?
O3 C31 C32 . . 109.6(2) ?
O3 C31 H31A . . 109.8 ?
C32 C31 H31A . . 109.8 ?
O3 C31 H31B . . 109.8 ?
C32 C31 H31B . . 109.8 ?
H31A C31 H31B . . 108.2 ?
C31 C32 H32A . . 109.5 ?
C31 C32 H32B . . 109.5 ?
H32A C32 H32B . . 109.5 ?
C31 C32 H32C . . 109.5 ?
H32A C32 H32C . . 109.5 ?
H32B C32 H32C . . 109.5 ?
C42 O4 C41 . . 96.6(10) ?
O4 C41 C40 . . 90.3(10) ?
O4 C41 H41A . . 113.6 ?
C40 C41 H41A . . 113.6 ?
O4 C41 H41B . . 113.6 ?
C40 C41 H41B . . 113.6 ?
H41A C41 H41B . . 110.9 ?
C41 C40 H40A . . 109.5 ?
C41 C40 H40B . . 109.5 ?
H40A C40 H40B . . 109.5 ?
C41 C40 H40C . . 109.5 ?
H40A C40 H40C . . 109.5 ?
H40B C40 H40C . . 109.5 ?
C43 C42 O4 . . 103.8(16) ?
C43 C42 H42A . . 111.0 ?
O4 C42 H42A . . 111.0 ?
C43 C42 H42B . . 111.0 ?
O4 C42 H42B . . 111.0 ?
H42A C42 H42B . . 109.0 ?
C42 C43 H43A . . 109.5 ?
C42 C43 H43B . . 109.5 ?
H43A C43 H43B . . 109.5 ?
C42 C43 H43C . . 109.5 ?
H43A C43 H43C . . 109.5 ?
H43B C43 H43C . . 109.5 ?
C51 O5 C52 . . 113.4(16) ?
O5 C52 C53 . . 112(3) ?
O5 C52 H52A . . 109.2 ?
C53 C52 H52A . . 109.2 ?
O5 C52 H52B . . 109.2 ?
C53 C52 H52B . . 109.2 ?
H52A C52 H52B . . 107.9 ?
C52 C53 H53A . . 109.5 ?
C52 C53 H53B . . 109.5 ?
H53A C53 H53B . . 109.5 ?
C52 C53 H53C . . 109.5 ?
H53A C53 H53C . . 109.5 ?
H53B C53 H53C . . 109.5 ?
O5 C51 C50 . . 96(2) ?
O5 C51 H51A . . 112.5 ?
C50 C51 H51A . . 112.5 ?
O5 C51 H51B . . 112.5 ?
C50 C51 H51B . . 112.5 ?
H51A C51 H51B . . 110.0 ?
C51 C50 H50A . . 109.5 ?
C51 C50 H50B . . 109.5 ?
H50A C50 H50B . . 109.5 ?
C51 C50 H50C . . 109.5 ?
H50A C50 H50C . . 109.5 ?
H50B C50 H50C . . 109.5 ?

loop_
_geom_bond_atom_site_label_1
_geom_bond_atom_site_label_2
_geom_bond_site_symmetry_2
_geom_bond_distance
_geom_bond_publ_flag
Si1 N1 . 1.7352(15) y
Si1 N1 2 1.7352(15) ?
Si1 N2 . 1.7375(14) y
Si1 N2 2 1.7375(14) ?
N1 C1 . 1.370(2) ?
N1 Li1 . 2.026(4) y
N1 Li3 . 2.138(4) y
N2 C11 . 1.375(2) ?
N2 Li2 . 2.033(3) y
N2 Li3 . 2.100(4) y
Li1 O1 2 1.997(3) ?
Li1 O1 . 1.997(3) ?
Li1 N1 2 2.026(4) ?
Li2 O2 2 2.004(3) ?
Li2 O2 . 2.004(3) ?
Li2 N2 2 2.033(3) ?
Li3 O3 . 1.912(4) ?
Li3 C1 . 2.282(4) ?
Li3 C11 . 2.388(4) ?
Li3 C2 . 2.696(4) ?
O1 C21 . 1.432(3) ?
O1 C24 . 1.449(3) ?
O2 C25 . 1.438(3) ?
O2 C28 . 1.438(2) ?
O3 C29 . 1.439(3) ?
O3 C31 . 1.439(3) ?
C1 C2 . 1.403(3) ?
C1 C6 . 1.464(2) ?
C2 C3 . 1.402(3) ?
C2 H2 . 0.9500 ?
C3 C4 . 1.361(3) ?
C3 H3 . 0.9500 ?
C4 C5 . 1.416(3) ?
C4 H4 . 0.9500 ?
C5 C10 . 1.419(3) ?
C5 C6 . 1.428(3) ?
C6 C7 . 1.406(3) ?
C7 C8 . 1.374(3) ?
C7 H7 . 0.9500 ?
C8 C9 . 1.408(3) ?
C8 H8 . 0.9500 ?
C9 C10 . 1.352(3) ?
C9 H9 . 0.9500 ?
C10 H10 . 0.9500 ?
C11 C16 . 1.401(3) ?
C11 C12 . 1.461(2) ?
C12 C17 . 1.404(3) ?
C12 C13 . 1.433(3) ?
C13 C14 . 1.409(3) ?
C13 C20 . 1.422(3) ?
C14 C15 . 1.365(3) ?
C14 H14 . 0.9500 ?
C15 C16 . 1.400(3) ?
C15 H15 . 0.9500 ?
C16 H16 . 0.9500 ?
C17 C18 . 1.375(3) ?
C17 H17 . 0.9500 ?
C18 C19 . 1.404(3) ?
C18 H18 . 0.9500 ?
C19 C20 . 1.357(4) ?
C19 H19 . 0.9500 ?
C20 H20 . 0.9500 ?
C21 C22 . 1.473(4) ?
C21 H21A . 0.9900 ?
C21 H21B . 0.9900 ?
C22 C23 . 1.522(4) ?
C22 H22A . 0.9900 ?
C22 H22B . 0.9900 ?
C23 C24 . 1.499(3) ?
C23 H23A . 0.9900 ?
C23 H23B . 0.9900 ?
C24 H24A . 0.9900 ?
C24 H24B . 0.9900 ?
C25 C26 . 1.460(4) ?
C25 H25A . 0.9900 ?
C25 H25B . 0.9900 ?
C26 C27 . 1.529(4) ?
C26 H26A . 0.9900 ?
C26 H26B . 0.9900 ?
C27 C28 . 1.498(3) ?
C27 H27A . 0.9900 ?
C27 H27B . 0.9900 ?
C28 H28A . 0.9900 ?
C28 H28B . 0.9900 ?
C29 C30 . 1.502(4) ?
C29 H29A . 0.9900 ?
C29 H29B . 0.9900 ?
C30 H30A . 0.9800 ?
C30 H30B . 0.9800 ?
C30 H30C . 0.9800 ?
C31 C32 . 1.495(4) ?
C31 H31A . 0.9900 ?
C31 H31B . 0.9900 ?
C32 H32A . 0.9800 ?
C32 H32B . 0.9800 ?
C32 H32C . 0.9800 ?
O4 C42 . 1.486(17) ?
O4 C41 . 1.493(14) ?
C41 C40 . 1.496(15) ?
C41 H41A . 0.9900 ?
C41 H41B . 0.9900 ?
C40 H40A . 0.9800 ?
C40 H40B . 0.9800 ?
C40 H40C . 0.9800 ?
C42 C43 . 1.410(16) ?
C42 H42A . 0.9900 ?
C42 H42B . 0.9900 ?
C43 H43A . 0.9800 ?
C43 H43B . 0.9800 ?
C43 H43C . 0.9800 ?
O5 C51 . 1.401(17) ?
O5 C52 . 1.473(17) ?
C52 C53 . 1.491(19) ?
C52 H52A . 0.9900 ?
C52 H52B . 0.9900 ?
C53 H53A . 0.9800 ?
C53 H53B . 0.9800 ?
C53 H53C . 0.9800 ?
C51 C50 . 1.541(19) ?
C51 H51A . 0.9900 ?
C51 H51B . 0.9900 ?
C50 H50A . 0.9800 ?
C50 H50B . 0.9800 ?
C50 H50C . 0.9800 ?
